data_7034253
loop_
_publ_author_name
'Oyarzabal, Itziar'
'Ruiz, Jos\'e'
'Mota, Antonio J.'
'Rodr\'iguez-Di\'eguez, Antonio'
'Seco, Jos\'e M'
'Colacio, Enrique'

_publ_section_title
;
 An experimental and theoretical magneto-structural study of polynuclear
 Ni(II) complexes assembled from a versatile bis(salicylaldehyde)diamine
 polytopic ligand.
;
_journal_issue 15
_journal_name_full 'Dalton transactions (Cambridge, England : 2003)'
_journal_page_first 6825
_journal_page_last 6838
_journal_paper_doi 10.1039/c5dt00356c
_journal_volume 44
_journal_year 2015
_chemical_formula_sum 'C20 H26 Br2 N4 Ni O12'
_chemical_formula_weight 732.98
_chemical_name_systematic
;
 ?
;
_space_group_IT_number 14
_symmetry_cell_setting monoclinic
_symmetry_space_group_name_Hall '-P 2ybc'
_symmetry_space_group_name_H-M 'P 1 21/c 1'
_atom_sites_solution_hydrogens geom
_atom_sites_solution_primary direct
_atom_sites_solution_secondary difmap
_audit_creation_method SHELXL-97
_audit_update_record
;
2015-01-23 deposited with the CCDC.
2015-03-02 downloaded from the CCDC.
;
_cell_angle_alpha 90.00
_cell_angle_beta 94.157(4)
_cell_angle_gamma 90.00
_cell_formula_units_Z 4
_cell_length_a 12.3321(6)
_cell_length_b 9.5827(4)
_cell_length_c 21.5074(9)
_cell_measurement_reflns_used 5664
_cell_measurement_temperature 100(2)
_cell_measurement_theta_max 29.0359
_cell_measurement_theta_min 1.9674
_cell_volume 2534.95(19)
_computing_cell_refinement 'CrysAlisPro, Agilent Technologies'
_computing_data_collection 'CrysAlisPro, Agilent Technologies'
_computing_data_reduction 'CrysAlisPro, Agilent Technologies'
_computing_molecular_graphics 'Ortep-3 (Farrugia, 1997)'
_computing_publication_material 'WinGX (Farrugia, 1997)'
_computing_structure_refinement 'SHELXL-97 (Sheldrick, 1997)'
_computing_structure_solution 'SHELXS-97 (Sheldrick, 1990)'
_diffrn_ambient_temperature 100(2)
_diffrn_measured_fraction_theta_full 1.000
_diffrn_measured_fraction_theta_max 0.872
_diffrn_measurement_device_type 'Xcalibur, Sapphire2, large Be window'
_diffrn_measurement_method '\w scans'
_diffrn_radiation_monochromator graphite
_diffrn_radiation_source 'fine-focus sealed tube'
_diffrn_radiation_type MoK\a
_diffrn_radiation_wavelength 0.71069
_diffrn_reflns_av_R_equivalents 0.0438
_diffrn_reflns_av_sigmaI/netI 0.0505
_diffrn_reflns_limit_h_max 14
_diffrn_reflns_limit_h_min -15
_diffrn_reflns_limit_k_max 12
_diffrn_reflns_limit_k_min -13
_diffrn_reflns_limit_l_max 27
_diffrn_reflns_limit_l_min -27
_diffrn_reflns_number 16816
_diffrn_reflns_theta_full 25.00
_diffrn_reflns_theta_max 29.03
_diffrn_reflns_theta_min 2.33
_exptl_absorpt_coefficient_mu 3.990
_exptl_absorpt_correction_T_max 0.843
_exptl_absorpt_correction_T_min 0.395
_exptl_absorpt_correction_type analytical
_exptl_absorpt_process_details 'CrysAlisPro, Agilent Technologies'
_exptl_crystal_colour Green
_exptl_crystal_density_diffrn 1.921
_exptl_crystal_density_method 'not measured'
_exptl_crystal_description Prismatic
_exptl_crystal_F_000 1472
_exptl_crystal_size_max 0.3006
_exptl_crystal_size_mid 0.1611
_exptl_crystal_size_min 0.0542
_refine_diff_density_max 1.220
_refine_diff_density_min -0.638
_refine_diff_density_rms 0.133
_refine_ls_extinction_method none
_refine_ls_goodness_of_fit_ref 1.109
_refine_ls_hydrogen_treatment mixed
_refine_ls_matrix_type full
_refine_ls_number_parameters 378
_refine_ls_number_reflns 5889
_refine_ls_number_restraints 0
_refine_ls_restrained_S_all 1.109
_refine_ls_R_factor_all 0.0560
_refine_ls_R_factor_gt 0.0400
_refine_ls_shift/su_max 0.001
_refine_ls_shift/su_mean 0.000
_refine_ls_structure_factor_coef Fsqd
_refine_ls_weighting_details 'calc w=1/[\s^2^(Fo^2^)+(0.0378P)^2^+1.3766P] where P=(Fo^2^+2Fc^2^)/3'
_refine_ls_weighting_scheme calc
_refine_ls_wR_factor_gt 0.0843
_refine_ls_wR_factor_ref 0.0909
_reflns_number_gt 4775
_reflns_number_total 5889
_reflns_threshold_expression >2sigma(I)
_cod_data_source_file c5dt00356c2.cif
_cod_data_source_block compound1
_cod_depositor_comments
;
The following automatic conversions were performed:

'_symmetry_cell_setting' value 'Monoclinic' changed to 'monoclinic'
according to
/usr/data/users/saulius/crontab/automatic-downloads/rss-feeds/RSC/lib/dictionaries/cif_core.dic
dictionary named 'cif_core.dic' version 2.4.2 from 2011-04-26.

Automatic conversion script
Id: cif_fix_values 3086 2015-02-26 13:12:21Z robertas 

 Adding full bibliography for 7034253--7034258.cif.
;
_cod_original_sg_symbol_H-M P21/c
_cod_database_code 7034253

loop_
_symmetry_equiv_pos_as_xyz
'x, y, z'
'-x, y+1/2, -z+1/2'
'-x, -y, -z'
'x, -y-1/2, z-1/2'

loop_
_atom_site_label
_atom_site_type_symbol
_atom_site_fract_x
_atom_site_fract_y
_atom_site_fract_z
_atom_site_U_iso_or_equiv
_atom_site_adp_type
_atom_site_occupancy
_atom_site_symmetry_multiplicity
_atom_site_calc_flag
_atom_site_refinement_flags
Ni1 Ni 0.75696(4) 0.14012(4) 0.180031(18) 0.01080(11) Uani 1 1 d .
Br1A Br 0.96925(3) 0.21439(3) -0.133097(15) 0.01511(10) Uani 1 1 d .
Br2A Br 0.55008(3) 0.31893(3) 0.485253(15) 0.01630(10) Uani 1 1 d .
C1A C 0.7995(3) 0.0008(3) 0.06306(15) 0.0142(7) Uani 1 1 d .
H1A H 0.8051 -0.0803 0.0397 0.017 Uiso 1 1 calc R
C2A C 0.8369(3) 0.1263(3) 0.03546(14) 0.0116(7) Uani 1 1 d .
C3A C 0.8286(3) 0.2591(3) 0.06378(14) 0.0106(7) Uani 1 1 d .
C4A C 0.8598(3) 0.3787(3) 0.02993(15) 0.0111(7) Uani 1 1 d .
C5A C 0.8987(3) 0.3643(3) -0.02823(14) 0.0128(7) Uani 1 1 d .
H5A H 0.9163 0.4431 -0.0507 0.015 Uiso 1 1 calc R
C6A C 0.9116(3) 0.2315(3) -0.05354(15) 0.0119(7) Uani 1 1 d .
C7A C 0.8810(3) 0.1154(3) -0.02303(14) 0.0121(7) Uani 1 1 d .
H7A H 0.8893 0.0280 -0.0409 0.015 Uiso 1 1 calc R
C8A C 0.8508(3) 0.5177(3) 0.06158(15) 0.0115(7) Uani 1 1 d .
H8A1 H 0.8668 0.5917 0.0329 0.014 Uiso 1 1 calc R
H8A2 H 0.9035 0.5227 0.0972 0.014 Uiso 1 1 calc R
C9A C 0.6569(3) 0.5455(4) 0.02876(15) 0.0168(7) Uani 1 1 d .
H9A1 H 0.5849 0.5449 0.0430 0.025 Uiso 1 1 calc R
H9A2 H 0.6657 0.4666 0.0021 0.025 Uiso 1 1 calc R
H9A3 H 0.6677 0.6299 0.0060 0.025 Uiso 1 1 calc R
C10A C 0.7309(3) 0.6650(3) 0.12332(15) 0.0152(7) Uani 1 1 d .
H10A H 0.6555 0.6944 0.1224 0.018 Uiso 1 1 calc R
H10B H 0.7716 0.7396 0.1054 0.018 Uiso 1 1 calc R
C11A C 0.7732(3) 0.6459(3) 0.19061(15) 0.0153(7) Uani 1 1 d .
H11A H 0.8414 0.5954 0.1916 0.018 Uiso 1 1 calc R
H11B H 0.7881 0.7371 0.2088 0.018 Uiso 1 1 calc R
C12A C 0.5898(3) 0.6383(4) 0.23291(17) 0.0195(8) Uani 1 1 d .
H12A H 0.6000 0.7341 0.2449 0.029 Uiso 1 1 calc R
H12B H 0.5488 0.5912 0.2629 0.029 Uiso 1 1 calc R
H12C H 0.5510 0.6337 0.1926 0.029 Uiso 1 1 calc R
C13A C 0.7490(3) 0.5475(3) 0.29573(15) 0.0147(7) Uani 1 1 d .
H13A H 0.8268 0.5348 0.2942 0.018 Uiso 1 1 calc R
H13B H 0.7371 0.6295 0.3208 0.018 Uiso 1 1 calc R
C14A C 0.7012(3) 0.4218(3) 0.32534(15) 0.0131(7) Uani 1 1 d .
C15A C 0.7144(3) 0.2915(3) 0.29427(15) 0.0117(7) Uani 1 1 d .
C16A C 0.6796(3) 0.1680(3) 0.32386(14) 0.0108(7) Uani 1 1 d .
C17A C 0.6318(3) 0.1780(3) 0.38148(15) 0.0116(7) Uani 1 1 d .
H17A H 0.6101 0.0973 0.4012 0.014 Uiso 1 1 calc R
C18A C 0.6170(3) 0.3055(3) 0.40857(15) 0.0131(7) Uani 1 1 d .
C19A C 0.6524(3) 0.4281(3) 0.38075(15) 0.0142(7) Uani 1 1 d .
H19A H 0.6428 0.5139 0.3998 0.017 Uiso 1 1 calc R
C20A C 0.6908(3) 0.0302(3) 0.29834(15) 0.0124(7) Uani 1 1 d .
H20A H 0.6734 -0.0438 0.3238 0.015 Uiso 1 1 calc R
N1A N 0.7375(2) 0.5380(3) 0.08298(12) 0.0110(6) Uani 1 1 d .
N2A N 0.6977(2) 0.5695(3) 0.23028(12) 0.0102(6) Uani 1 1 d .
O1A O 0.7605(2) -0.0129(2) 0.11439(10) 0.0152(5) Uani 1 1 d .
O2A O 0.79139(19) 0.2807(2) 0.11796(10) 0.0123(5) Uani 1 1 d .
O3A O 0.75885(19) 0.2940(2) 0.24163(10) 0.0128(5) Uani 1 1 d .
O4A O 0.72101(19) -0.0012(2) 0.24649(10) 0.0140(5) Uani 1 1 d .
N1C N 0.5341(2) 0.2688(3) 0.14122(12) 0.0144(6) Uani 1 1 d .
O1C O 0.5869(2) 0.1592(2) 0.15821(11) 0.0166(5) Uani 1 1 d .
O2C O 0.5771(2) 0.3876(2) 0.14848(11) 0.0181(5) Uani 1 1 d .
O3C O 0.4402(2) 0.2580(3) 0.11810(12) 0.0217(6) Uani 1 1 d .
N1D N 1.1199(2) 0.2581(3) 0.09567(13) 0.0156(6) Uani 1 1 d .
O1D O 1.1151(2) 0.3688(3) 0.12692(12) 0.0305(7) Uani 1 1 d .
O2D O 1.0662(2) 0.1538(2) 0.11032(11) 0.0192(5) Uani 1 1 d .
O3D O 1.1789(2) 0.2514(3) 0.05156(12) 0.0255(6) Uani 1 1 d .
O1W O 0.9224(2) 0.1130(3) 0.20143(12) 0.0160(5) Uani 1 1 d .
O2W O 0.9817(3) 0.4185(3) 0.22139(14) 0.0244(6) Uani 1 1 d .
H1N1 H 0.717(3) 0.452(5) 0.1016(19) 0.037(12) Uiso 1 1 d .
H1W1 H 0.946(3) 0.056(4) 0.2257(17) 0.017(11) Uiso 1 1 d .
H1N2 H 0.688(3) 0.499(4) 0.2141(18) 0.026(12) Uiso 1 1 d .
H2W1 H 0.963(4) 0.126(5) 0.172(2) 0.035(13) Uiso 1 1 d .
H1W2 H 1.017(4) 0.393(5) 0.195(2) 0.037(15) Uiso 1 1 d .
H2W2 H 0.934(5) 0.356(5) 0.232(2) 0.058(17) Uiso 1 1 d .

loop_
_atom_site_aniso_label
_atom_site_aniso_U_11
_atom_site_aniso_U_22
_atom_site_aniso_U_33
_atom_site_aniso_U_23
_atom_site_aniso_U_13
_atom_site_aniso_U_12
Ni1 0.0160(2) 0.0063(2) 0.0104(2) 0.00042(16) 0.00267(16) 0.00012(16)
Br1A 0.01765(19) 0.01562(18) 0.01261(17) -0.00355(13) 0.00490(13) -0.00365(13)
Br2A 0.0210(2) 0.01445(18) 0.01420(18) -0.00152(13) 0.00672(13) 0.00068(14)
C1A 0.021(2) 0.0082(16) 0.0135(17) -0.0018(13) 0.0017(14) 0.0033(14)
C2A 0.0138(18) 0.0096(15) 0.0111(16) 0.0017(13) -0.0003(13) 0.0014(13)
C3A 0.0126(17) 0.0085(15) 0.0107(16) 0.0005(12) 0.0017(12) 0.0027(12)
C4A 0.0102(17) 0.0085(15) 0.0147(16) 0.0013(13) 0.0013(12) -0.0009(13)
C5A 0.0151(18) 0.0112(16) 0.0118(16) 0.0019(13) -0.0011(13) -0.0016(13)
C6A 0.0094(17) 0.0154(17) 0.0109(16) -0.0017(13) 0.0018(12) 0.0011(13)
C7A 0.0132(18) 0.0070(15) 0.0153(16) -0.0032(13) -0.0040(13) 0.0017(13)
C8A 0.0123(18) 0.0084(15) 0.0142(16) -0.0009(13) 0.0034(13) -0.0010(13)
C9A 0.020(2) 0.0151(17) 0.0154(17) -0.0021(14) -0.0008(14) 0.0025(14)
C10A 0.022(2) 0.0051(15) 0.0190(18) -0.0019(13) 0.0038(14) 0.0030(13)
C11A 0.018(2) 0.0087(16) 0.0189(18) 0.0001(13) 0.0033(14) -0.0025(13)
C12A 0.016(2) 0.0204(19) 0.0226(19) 0.0026(15) 0.0021(14) 0.0040(15)
C13A 0.0169(19) 0.0118(16) 0.0152(16) -0.0022(14) -0.0010(13) 0.0013(13)
C14A 0.0166(19) 0.0100(16) 0.0125(16) -0.0007(13) -0.0014(13) 0.0004(13)
C15A 0.0130(18) 0.0102(16) 0.0117(16) -0.0005(13) -0.0018(12) 0.0013(13)
C16A 0.0114(17) 0.0094(15) 0.0111(16) -0.0006(13) -0.0018(12) 0.0015(12)
C17A 0.0094(17) 0.0119(16) 0.0133(16) 0.0029(13) -0.0006(12) -0.0017(13)
C18A 0.0124(18) 0.0157(17) 0.0114(16) 0.0003(13) 0.0026(12) 0.0017(13)
C19A 0.0185(19) 0.0100(16) 0.0140(17) -0.0025(13) 0.0010(13) 0.0032(14)
C20A 0.0151(18) 0.0098(16) 0.0121(16) 0.0023(13) -0.0005(13) 0.0011(13)
N1A 0.0143(15) 0.0067(13) 0.0124(14) 0.0000(11) 0.0025(11) -0.0008(11)
N2A 0.0125(15) 0.0068(13) 0.0112(14) -0.0024(11) -0.0001(11) 0.0009(11)
O1A 0.0243(14) 0.0078(11) 0.0138(12) -0.0004(9) 0.0024(10) -0.0014(10)
O2A 0.0178(13) 0.0086(11) 0.0107(11) -0.0005(9) 0.0039(9) 0.0020(9)
O3A 0.0197(13) 0.0085(11) 0.0109(12) 0.0002(9) 0.0051(9) -0.0006(9)
O4A 0.0201(14) 0.0099(11) 0.0123(12) -0.0006(9) 0.0032(9) 0.0006(10)
N1C 0.0162(16) 0.0143(15) 0.0131(14) -0.0011(11) 0.0033(11) -0.0004(12)
O1C 0.0187(14) 0.0101(12) 0.0211(13) 0.0016(10) 0.0016(10) 0.0009(10)
O2C 0.0185(14) 0.0097(12) 0.0260(13) -0.0010(10) 0.0000(10) -0.0021(10)
O3C 0.0145(14) 0.0193(13) 0.0305(15) -0.0021(11) -0.0041(11) -0.0012(10)
N1D 0.0192(17) 0.0137(15) 0.0136(14) 0.0002(12) 0.0000(12) 0.0001(12)
O1D 0.050(2) 0.0126(13) 0.0302(15) -0.0087(12) 0.0157(13) -0.0061(12)
O2D 0.0197(14) 0.0132(12) 0.0251(14) 0.0016(10) 0.0049(11) -0.0044(10)
O3D 0.0315(17) 0.0248(14) 0.0220(14) 0.0005(11) 0.0148(11) -0.0018(12)
O1W 0.0183(14) 0.0159(13) 0.0141(13) 0.0051(11) 0.0034(11) 0.0041(11)
O2W 0.0268(17) 0.0213(15) 0.0263(16) -0.0084(12) 0.0093(12) -0.0080(12)

loop_
_atom_type_symbol
_atom_type_description
_atom_type_scat_dispersion_real
_atom_type_scat_dispersion_imag
_atom_type_scat_source
C C 0.0033 0.0016 'International Tables Vol C Tables 4.2.6.8 and 6.1.1.4'
H H 0.0000 0.0000 'International Tables Vol C Tables 4.2.6.8 and 6.1.1.4'
N N 0.0061 0.0033 'International Tables Vol C Tables 4.2.6.8 and 6.1.1.4'
O O 0.0106 0.0060 'International Tables Vol C Tables 4.2.6.8 and 6.1.1.4'
Ni Ni 0.3393 1.1124 'International Tables Vol C Tables 4.2.6.8 and 6.1.1.4'
Br Br -0.2901 2.4595 'International Tables Vol C Tables 4.2.6.8 and 6.1.1.4'

loop_
_geom_angle_atom_site_label_1
_geom_angle_atom_site_label_2
_geom_angle_atom_site_label_3
_geom_angle
O2A Ni1 O3A 87.22(9)
O2A Ni1 O1A 90.36(9)
O3A Ni1 O1A 177.20(10)
O2A Ni1 O4A 178.27(9)
O3A Ni1 O4A 91.05(9)
O1A Ni1 O4A 91.38(9)
O2A Ni1 O1W 88.82(10)
O3A Ni1 O1W 88.93(10)
O1A Ni1 O1W 89.62(10)
O4A Ni1 O1W 91.22(10)
O2A Ni1 O1C 92.84(9)
O3A Ni1 O1C 92.72(9)
O1A Ni1 O1C 88.80(9)
O4A Ni1 O1C 87.17(9)
O1W Ni1 O1C 177.72(9)
O1A C1A C2A 127.9(3)
C7A C2A C3A 119.6(3)
C7A C2A C1A 117.7(3)
C3A C2A C1A 122.7(3)
O2A C3A C2A 124.7(3)
O2A C3A C4A 117.1(3)
C2A C3A C4A 118.2(3)
C5A C4A C3A 120.5(3)
C5A C4A C8A 122.8(3)
C3A C4A C8A 116.7(3)
C4A C5A C6A 120.1(3)
C7A C6A C5A 121.0(3)
C7A C6A Br1A 119.8(2)
C5A C6A Br1A 119.2(2)
C6A C7A C2A 120.5(3)
C4A C8A N1A 110.6(3)
N1A C10A C11A 115.2(3)
N2A C11A C10A 114.7(3)
C14A C13A N2A 110.8(3)
C19A C14A C15A 121.0(3)
C19A C14A C13A 122.8(3)
C15A C14A C13A 116.1(3)
O3A C15A C16A 124.5(3)
O3A C15A C14A 117.6(3)
C16A C15A C14A 117.9(3)
C17A C16A C15A 119.6(3)
C17A C16A C20A 117.0(3)
C15A C16A C20A 123.4(3)
C18A C17A C16A 120.6(3)
C17A C18A C19A 120.7(3)
C17A C18A Br2A 120.5(2)
C19A C18A Br2A 118.8(2)
C14A C19A C18A 120.1(3)
O4A C20A C16A 127.6(3)
C9A N1A C10A 110.8(3)
C9A N1A C8A 110.4(3)
C10A N1A C8A 111.7(3)
C12A N2A C11A 113.5(3)
C12A N2A C13A 109.9(3)
C11A N2A C13A 111.2(3)
C1A O1A Ni1 124.6(2)
C3A O2A Ni1 127.4(2)
C15A O3A Ni1 125.9(2)
C20A O4A Ni1 124.3(2)
O3C N1C O2C 120.0(3)
O3C N1C O1C 119.5(3)
O2C N1C O1C 120.4(3)
N1C O1C Ni1 127.6(2)
O3D N1D O2D 120.1(3)
O3D N1D O1D 120.3(3)
O2D N1D O1D 119.5(3)

loop_
_geom_bond_atom_site_label_1
_geom_bond_atom_site_label_2
_geom_bond_distance
Ni1 O2A 1.965(2)
Ni1 O3A 1.981(2)
Ni1 O1A 2.039(2)
Ni1 O4A 2.041(2)
Ni1 O1W 2.074(3)
Ni1 O1C 2.123(2)
Br1A C6A 1.907(3)
Br2A C18A 1.901(3)
C1A O1A 1.243(4)
C1A C2A 1.432(4)
C2A C7A 1.410(5)
C2A C3A 1.418(4)
C3A O2A 1.300(4)
C3A C4A 1.425(4)
C4A C5A 1.379(5)
C4A C8A 1.503(4)
C5A C6A 1.397(5)
C6A C7A 1.359(5)
C8A N1A 1.515(4)
C9A N1A 1.478(4)
C10A N1A 1.500(4)
C10A C11A 1.514(4)
C11A N2A 1.498(4)
C12A N2A 1.490(4)
C13A C14A 1.503(5)
C13A N2A 1.516(4)
C14A C19A 1.375(4)
C14A C15A 1.431(4)
C15A O3A 1.293(4)
C15A C16A 1.425(4)
C16A C17A 1.413(5)
C16A C20A 1.441(4)
C17A C18A 1.371(4)
C18A C19A 1.403(5)
C20A O4A 1.238(4)
N1C O3C 1.232(3)
N1C O2C 1.261(3)
N1C O1C 1.276(3)
N1D O3D 1.238(4)
N1D O2D 1.252(4)
N1D O1D 1.260(4)
